data_7050429
loop_
_publ_author_name
'Matthews, Craig J.'
'Broughton, Vanessa'
'Bernardinelli, G\'erald'
'Melich, Xavier'
'Brand, Guy'
'Willis, Anthony C.'
'Williams, Alan F.'

_publ_section_title
;
 Molecular bricklaying: the protonated benzimidazole moiety as a
 synthon for crystal engineering
;
_journal_issue 2
_journal_name_full 'New Journal of Chemistry'
_journal_page_first 354
_journal_paper_doi 10.1039/b207073a
_journal_volume 27
_journal_year 2003
_chemical_formula_moiety '(C16 H16 N4) (Cu Cl4) (C H4 O)'
_chemical_formula_sum 'C17 H20 Cl4 Cu N4 O'
_chemical_formula_weight 501.8
_chemical_name_systematic
;
1,2-bis(1H-benzimidazolonium-2-yl)ethane tetrachlorocuprate(II)
methanol solvate.
;
_space_group_IT_number 14
_symmetry_cell_setting monoclinic
_symmetry_space_group_name_Hall '-P 2ybc'
_symmetry_space_group_name_H-M 'P 1 21/c 1'
_audit_conform_dict_name cif_core.dic
_audit_conform_dict_version 2.0.1
_audit_creation_date 2001-07-07
_audit_creation_method from_xtal_archive_file_using_CIFIO
_audit_update_record 2002-06-07
_cell_angle_alpha 90.00000
_cell_angle_beta 101.599(8)
_cell_angle_gamma 90.00000
_cell_formula_units_Z 4
_cell_length_a 17.1984(13)
_cell_length_b 17.9232(9)
_cell_length_c 7.1133(5)
_cell_measurement_reflns_used 8000
_cell_measurement_temperature 200
_cell_measurement_theta_max 26
_cell_measurement_theta_min 4.4
_cell_volume 2147.9(3)
_computing_cell_refinement 'CELL (Stoe & Cie, 1999)'
_computing_data_collection 'EXPOSE (Stoe & Cie, 1999)'
_computing_data_reduction 'XRED (Stoe & Cie, 1999)'
_computing_molecular_graphics xtal_gx3
_computing_publication_material xtal_CIFIO
_computing_structure_refinement xtal_CRYLSQ
_computing_structure_solution SIR97
_diffrn_detector_area_resol_mean 6
_diffrn_measurement_device_type 'Stoe Ipds'
_diffrn_measurement_method \f
_diffrn_radiation_type 'Mo K\a'
_diffrn_radiation_wavelength .71073
_diffrn_reflns_av_R_equivalents .048
_diffrn_reflns_limit_h_max 21
_diffrn_reflns_limit_h_min -21
_diffrn_reflns_limit_k_max 22
_diffrn_reflns_limit_k_min -22
_diffrn_reflns_limit_l_max 8
_diffrn_reflns_limit_l_min -8
_diffrn_reflns_number .229490+05
_diffrn_reflns_theta_max 26.04
_diffrn_standards_decay_% 0
_exptl_absorpt_coefficient_mu 1.53
_exptl_absorpt_correction_T_max .8118
_exptl_absorpt_correction_T_min .7484
_exptl_absorpt_correction_type numerical
_exptl_absorpt_process_details 'XRED; Stoe & Cie, 1999'
_exptl_crystal_colour yellow
_exptl_crystal_density_diffrn 1.552
_exptl_crystal_density_meas ?
_exptl_crystal_description prism
_exptl_crystal_size_max .24
_exptl_crystal_size_mid .19
_exptl_crystal_size_min .17
_refine_diff_density_max .62
_refine_diff_density_min -.465
_refine_ls_abs_structure_details none
_refine_ls_extinction_coef .00000
_refine_ls_extinction_method none
_refine_ls_goodness_of_fit_ref 1.791
_refine_ls_hydrogen_treatment refxyz
_refine_ls_number_parameters 304
_refine_ls_number_reflns 2673
_refine_ls_R_factor_gt .035
_refine_ls_shift/su_max .00031
_refine_ls_structure_factor_coef F
_refine_ls_weighting_details \w==1/[\s^2^(Fo)+0.0001(Fo^2^)]
_refine_ls_weighting_scheme calc
_refine_ls_wR_factor_ref .036
_reflns_number_gt 2500
_reflns_number_total 3974
_reflns_threshold_expression 'refl observed if Fo > 4.0 \s(Fo)'
_cod_data_source_file b207073a.txt
_cod_data_source_block elic
_cod_original_sg_symbol_H-M 'P 21/c'
_cod_original_formula_sum 'C17 H20 N4 O Cu Cl4'
_cod_database_code 7050429

loop_
_symmetry_equiv_pos_as_xyz
+x,+y,+z
-x,1/2+y,1/2-z
-x,-y,-z
+x,1/2-y,1/2+z

loop_
_atom_site_label
_atom_site_fract_x
_atom_site_fract_y
_atom_site_fract_z
_atom_site_U_iso_or_equiv
_atom_site_occupancy
_atom_site_adp_type
Cu .74398(3) .03267(3) .84382(8) .0421(3) 1.00000 Uani
Cl1 .87475(6) .03799(5) .93219(17) .0523(6) 1.00000 Uani
Cl2 .72046(6) .15621(5) .77698(15) .0416(6) 1.00000 Uani
Cl3 .63529(6) .00791(6) .96024(16) .0495(6) 1.00000 Uani
Cl4 .73413(6) -.06587(6) .6362(2) .0622(7) 1.00000 Uani
N1a .44495(17) -.15899(16) .5128(5) .0324(16) 1.00000 Uani
N2a .56229(19) -.12774(15) .6624(5) .0335(17) 1.00000 Uani
C1a .4923(3) -.10181(17) .5751(6) .0311(19) 1.00000 Uani
C2a .4862(2) -.22552(16) .5612(6) .0301(19) 1.00000 Uani
C3a .4643(3) -.29998(19) .5309(6) .036(2) 1.00000 Uani
C4a .5220(3) -.3518(2) .5960(6) .041(3) 1.00000 Uani
C5a .5981(3) -.3319(2) .6922(7) .044(3) 1.00000 Uani
C6a .6203(3) -.25798(19) .7273(6) .038(3) 1.00000 Uani
C7a .5618(2) -.20546(16) .6577(6) .0306(19) 1.00000 Uani
C8a .4716(3) -.02108(18) .5499(7) .036(2) 1.00000 Uani
N1b .9044(2) .62138(16) 1.1005(5) .0375(19) 1.00000 Uani
N2b 1.0226(2) .65285(17) 1.0749(5) .0388(18) 1.00000 Uani
C1b .9757(3) .59553(18) 1.0917(6) .038(3) 1.00000 Uani
C2b .9042(3) .69876(18) 1.0920(6) .035(2) 1.00000 Uani
C3b .8458(3) .7517(3) 1.0984(7) .045(3) 1.00000 Uani
C4b .8688(4) .8252(3) 1.0861(7) .054(3) 1.00000 Uani
C5b .9453(3) .8454(3) 1.0702(6) .051(3) 1.00000 Uani
C6b 1.0024(3) .7932(3) 1.0653(7) .044(3) 1.00000 Uani
C7b .9804(3) .71904(18) 1.0760(6) .0329(19) 1.00000 Uani
C8b .9991(4) .5160(3) 1.0949(7) .055(3) 1.00000 Uani
O01 .1700(3) -.1380(3) .5308(6) .091(3) 1.00000 Uani
C01 .2338(4) -.1327(5) .6860(10) .086(5) 1.00000 Uani
H1a .405(3) -.157(3) .455(6) .04000 1.00000 Uiso
H2a .594(3) -.103(3) .716(6) .04000 1.00000 Uiso
H3a .417(3) -.309(2) .476(6) .04000 1.00000 Uiso
H4a .515(3) -.405(2) .579(6) .04000 1.00000 Uiso
H5a .635(3) -.368(2) .742(6) .04000 1.00000 Uiso
H6a .670(3) -.2479(19) .789(6) .04000 1.00000 Uiso
H81a .423(3) -.0161(19) .478(6) .04000 1.00000 Uiso
H82a .474(3) -.001(2) .671(6) .04000 1.00000 Uiso
H1b .872(3) .597(3) 1.109(6) .04000 1.00000 Uiso
H2b 1.066(3) .651(2) 1.063(6) .04000 1.00000 Uiso
H3b .799(3) .738(2) 1.103(6) .04000 1.00000 Uiso
H4b .838(3) .858(3) 1.095(6) .04000 1.00000 Uiso
H5b .960(3) .897(3) 1.071(6) .04000 1.00000 Uiso
H6b 1.047(3) .803(2) 1.053(6) .04000 1.00000 Uiso
H81b 1.039(3) .508(3) 1.183(6) .04000 1.00000 Uiso
H82b .960(3) .488(3) 1.143(6) .04000 1.00000 Uiso
H01 .180(3) -.137(3) .449(8) .04000 1.00000 Uiso
H011 .234(3) -.075(3) .669(6) .04000 1.00000 Uiso
H012 .261(3) -.164(3) .680(7) .04000 1.00000 Uiso
H013 .212(3) -.123(2) .795(7) .04000 1.00000 Uiso

loop_
_atom_site_aniso_label
_atom_site_aniso_U_11
_atom_site_aniso_U_22
_atom_site_aniso_U_33
_atom_site_aniso_U_12
_atom_site_aniso_U_13
_atom_site_aniso_U_23
Cu .0324(3) .0353(3) .0557(4) -.00113(19) .0020(3) .0008(3)
Cl1 .0333(5) .0428(5) .0747(8) .0005(4) -.0032(5) -.0007(5)
Cl2 .0400(6) .0362(5) .0478(7) .0030(4) .0069(5) .0034(4)
Cl3 .0489(6) .0472(6) .0533(8) -.0137(5) .0125(5) -.0035(5)
Cl4 .0350(6) .0573(6) .0924(11) -.0014(5) .0080(6) -.0293(6)
N1a .0296(16) .0319(15) .035(3) -.0012(14) .0052(14) -.0002(13)
N2a .0354(18) .0250(15) .037(3) -.0017(12) .0009(15) -.0016(13)
C1a .037(2) .0274(17) .030(3) .0018(15) .0094(17) -.0006(14)
C2a .038(2) .0238(16) .031(3) .0032(14) .0133(16) .0020(14)
C3a .039(3) .0359(19) .035(3) -.0071(16) .0127(18) -.0058(16)
C4a .060(3) .0269(19) .041(3) .0005(17) .023(2) .0000(16)
C5a .058(3) .034(2) .042(3) .0157(18) .017(3) .0118(17)
C6a .040(3) .037(2) .036(3) .0078(16) .0093(18) .0075(16)
C7a .039(2) .0262(17) .028(3) -.0013(14) .0111(16) -.0001(14)
C8a .039(3) .0289(19) .039(3) .0043(15) .0061(18) .0019(16)
N1b .042(3) .0336(17) .037(3) -.0087(14) .0080(16) .0009(14)
N2b .0373(18) .0415(17) .039(3) .0061(15) .0103(16) .0001(14)
C1b .054(3) .0315(18) .031(3) -.0006(17) .0108(19) .0003(15)
C2b .045(3) .0343(19) .026(3) .0007(16) .0076(17) -.0003(15)
C3b .043(3) .057(3) .034(3) .011(2) .0044(19) -.0002(18)
C4b .084(4) .042(3) .034(3) .032(3) .008(3) -.0012(18)
C5b .091(4) .026(2) .035(3) -.001(3) .009(3) -.0020(16)
C6b .055(3) .037(3) .038(3) -.0127(19) .006(3) .0002(16)
C7b .041(3) .0319(18) .026(3) .0002(16) .0057(16) -.0008(14)
C8b .093(4) .033(3) .038(3) .012(3) .009(3) .0031(17)
O01 .046(3) .187(5) .041(3) -.020(3) .0149(18) -.008(3)
C01 .072(5) .119(6) .064(5) .026(4) .005(4) -.020(4)

loop_
_atom_type_symbol
_atom_type_scat_source
_atom_type_scat_dispersion_real
_atom_type_scat_dispersion_imag
C Int._Tables_Vol_IV_Tables_2.2B_and_2.3.1 .002 .002
H Int._Tables_Vol_IV_Tables_2.2B_and_2.3.1 0 0
N Int._Tables_Vol_IV_Tables_2.2B_and_2.3.1 .004 .003
O Int._Tables_Vol_IV_Tables_2.2B_and_2.3.1 .008 .006
Cl Int._Tables_Vol_IV_Tables_2.2B_and_2.3.1 .132 .159
Cu Int._Tables_Vol_IV_Tables_2.2B_and_2.3.1 .263 1.266

loop_
_geom_angle_atom_site_label_1
_geom_angle_atom_site_label_2
_geom_angle_atom_site_label_3
_geom_angle_site_symmetry_1
_geom_angle_site_symmetry_2
_geom_angle_site_symmetry_3
_geom_angle
Cl1 Cu Cl2 . . . 98.32(4)
Cl1 Cu Cl3 . . . 141.37(5)
Cl1 Cu Cl4 . . . 98.97(5)
Cl2 Cu Cl3 . . . 98.24(4)
Cl2 Cu Cl4 . . . 128.86(5)
Cl3 Cu Cl4 . . . 97.30(5)
C1a N1a C2a . . . 109.2(3)
C1a N1a H1a . . . 127(3)
C2a N1a H1a . . . 124(3)
C1a N2a C7a . . . 109.9(3)
C1a N2a H2a . . . 122(3)
C7a N2a H2a . . . 127(3)
N1a C1a N2a . . . 108.9(3)
N1a C1a C8a . . . 126.3(3)
N2a C1a C8a . . . 124.7(3)
N1a C2a C3a . . . 132.3(4)
N1a C2a C7a . . . 106.3(3)
C3a C2a C7a . . . 121.5(3)
C2a C3a C4a . . . 116.3(4)
C2a C3a H3a . . . 117(3)
C4a C3a H3a . . . 126(3)
C3a C4a C5a . . . 122.4(4)
C3a C4a H4a . . . 125(2)
C5a C4a H4a . . . 113(2)
C4a C5a C6a . . . 122.0(4)
C4a C5a H5a . . . 121(3)
C6a C5a H5a . . . 117(3)
C5a C6a C7a . . . 115.4(4)
C5a C6a H6a . . . 119(3)
C7a C6a H6a . . . 126(3)
N2a C7a C2a . . . 105.7(3)
N2a C7a C6a . . . 131.8(3)
C2a C7a C6a . . . 122.5(3)
C1a C8a H81a . . . 110(3)
C1a C8a H82a . . . 107(3)
C1a C8a C8a . . 3_656 112.2(4)
H81a C8a H82a . . . 111(4)
H81a C8a C8a . . 3_656 107(3)
H82a C8a C8a . . 3_656 109(3)
C1b N1b C2b . . . 110.0(4)
C1b N1b H1b . . . 122(4)
C2b N1b H1b . . . 128(4)
C1b N2b C7b . . . 109.4(4)
C1b N2b H2b . . . 127(3)
C7b N2b H2b . . . 124(3)
N1b C1b N2b . . . 108.6(3)
N1b C1b C8b . . . 126.0(4)
N2b C1b C8b . . . 125.4(4)
N1b C2b C3b . . . 132.7(4)
N1b C2b C7b . . . 105.7(4)
C3b C2b C7b . . . 121.7(4)
C2b C3b C4b . . . 115.6(5)
C2b C3b H3b . . . 120(3)
C4b C3b H3b . . . 125(3)
C3b C4b C5b . . . 122.6(5)
C3b C4b H4b . . . 119(3)
C5b C4b H4b . . . 118(3)
C4b C5b C6b . . . 121.5(4)
C4b C5b H5b . . . 121(3)
C6b C5b H5b . . . 118(3)
C5b C6b C7b . . . 116.8(5)
C5b C6b H6b . . . 123(3)
C7b C6b H6b . . . 120(3)
N2b C7b C2b . . . 106.3(3)
N2b C7b C6b . . . 131.9(4)
C2b C7b C6b . . . 121.8(4)
C1b C8b H81b . . . 111(3)
C1b C8b H82b . . . 107(3)
C1b C8b C8b . . 3_767 114.6(4)
H81b C8b H82b . . . 100(4)
H81b C8b C8b . . 3_767 117(3)
H82b C8b C8b . . 3_767 106(3)
C01 O01 H01 . . . 114(4)
O01 C01 H011 . . . 90(2)
O01 C01 H012 . . . 108(4)
O01 C01 H013 . . . 106(3)
H011 C01 H012 . . . 137(5)
H011 C01 H013 . . . 86(4)
H012 C01 H013 . . . 123(5)

loop_
_geom_bond_atom_site_label_1
_geom_bond_atom_site_label_2
_geom_bond_site_symmetry_1
_geom_bond_site_symmetry_2
_geom_bond_distance
Cu Cl1 . . 2.2122(10)
Cu Cl2 . . 2.2837(10)
Cu Cl3 . . 2.2359(13)
Cu Cl4 . . 2.2868(13)
N1a C1a . . 1.329(5)
N1a C2a . . 1.395(5)
N1a H1a . . .72(4)
N2a C1a . . 1.323(5)
N2a C7a . . 1.393(4)
N2a H2a . . .75(4)
C1a C8a . . 1.492(5)
C2a C3a . . 1.392(5)
C2a C7a . . 1.390(5)
C3a C4a . . 1.370(6)
C3a H3a . . .84(4)
C4a C5a . . 1.396(6)
C4a H4a . . .96(4)
C5a C6a . . 1.387(5)
C5a H5a . . .93(4)
C6a C7a . . 1.393(5)
C6a H6a . . .90(4)
C8a H81a . . .89(4)
C8a H82a . . .93(5)
C8a C8a . 3_656 1.520(6)
N1b C1b . . 1.324(6)
N1b C2b . . 1.388(5)
N1b H1b . . .73(5)
N2b C1b . . 1.326(5)
N2b C7b . . 1.392(5)
N2b H2b . . .77(5)
C1b C8b . . 1.480(6)
C2b C3b . . 1.389(6)
C2b C7b . . 1.387(6)
C3b C4b . . 1.383(6)
C3b H3b . . .84(5)
C4b C5b . . 1.391(8)
C4b H4b . . .79(4)
C5b C6b . . 1.361(7)
C5b H5b . . .97(4)
C6b C7b . . 1.388(5)
C6b H6b . . .82(5)
C8b H81b . . .84(4)
C8b H82b . . .96(5)
C8b C8b . 3_767 1.473(7)
O01 C01 . . 1.395(7)
O01 H01 . . .64(6)
C01 H011 . . 1.03(4)
C01 H012 . . .74(5)
C01 H013 . . .95(5)

loop_
_geom_hbond_atom_site_label_D
_geom_hbond_atom_site_label_H
_geom_hbond_atom_site_label_A
_geom_hbond_site_symmetry_D
_geom_hbond_site_symmetry_H
_geom_hbond_site_symmetry_A
_geom_hbond_distance_DH
_geom_hbond_distance_HA
_geom_hbond_distance_DA
_geom_hbond_angle_DHA
N1a H1a Cl2 3_656 3_656 . 0.72(4) 2.45(4) 3.160(3) 172(5)
O01 H01 Cl2 3_656 3_656 . 0.64(5) 2.59(5) 3.180(4) 153(5)
N2a H2a Cl3 . . . 0.75(4) 2.64(4) 3.303(3) 148(4)
N2a H2a Cl4 . . . 0.75(4) 2.66(4) 3.197(3) 130(4)
N1b H1b Cl4 4_554 4_554 . 0.73(4) 2.47(4) 3.152(2) 155(4)
N2b H2b O01 . . 4_655 0.77(4) 1.86(4) 2.628(5) 175(4)

loop_
_geom_torsion_atom_site_label_1
_geom_torsion_atom_site_label_2
_geom_torsion_atom_site_label_3
_geom_torsion_atom_site_label_4
_geom_torsion_site_symmetry_1
_geom_torsion_site_symmetry_2
_geom_torsion_site_symmetry_3
_geom_torsion_site_symmetry_4
_geom_torsion
C2a N1a C1a N2a . . . . -.2(5)
C2a N1a C1a C8a . . . . 178.9(4)
H1a N1a C1a N2a . . . . -175(5)
H1a N1a C1a C8a . . . . 4(5)
C1a N1a C2a C3a . . . . 179.6(5)
C1a N1a C2a C7a . . . . .2(5)
H1a N1a C2a C3a . . . . -5(5)
H1a N1a C2a C7a . . . . 175(5)
C7a N2a C1a N1a . . . . .2(5)
C7a N2a C1a C8a . . . . -179.0(4)
H2a N2a C1a N1a . . . . -173(5)
H2a N2a C1a C8a . . . . 8(5)
C1a N2a C7a C2a . . . . -.1(5)
C1a N2a C7a C6a . . . . 179.4(5)
H2a N2a C7a C2a . . . . 172(5)
H2a N2a C7a C6a . . . . -8(5)
N1a C1a C8a H81a . . . . -4(3)
N1a C1a C8a H82a . . . . 117(3)
N1a C1a C8a C8a . . . 3_656 -123.5(5)
N2a C1a C8a H81a . . . . 175(3)
N2a C1a C8a H82a . . . . -64(3)
N2a C1a C8a C8a . . . 3_656 55.5(6)
N1a C2a C3a C4a . . . . 178.7(5)
N1a C2a C3a H3a . . . . -2(4)
C7a C2a C3a C4a . . . . -2.0(7)
C7a C2a C3a H3a . . . . 177(4)
N1a C2a C7a N2a . . . . -.1(5)
N1a C2a C7a C6a . . . . -179.6(4)
C3a C2a C7a N2a . . . . -179.6(4)
C3a C2a C7a C6a . . . . .9(7)
C2a C3a C4a C5a . . . . 1.6(7)
C2a C3a C4a H4a . . . . -177(3)
H3a C3a C4a C5a . . . . -178(4)
H3a C3a C4a H4a . . . . 4(5)
C3a C4a C5a C6a . . . . -.2(8)
C3a C4a C5a H5a . . . . 176(3)
H4a C4a C5a C6a . . . . 179(3)
H4a C4a C5a H5a . . . . -5(4)
C4a C5a C6a C7a . . . . -.9(7)
C4a C5a C6a H6a . . . . -180(4)
H5a C5a C6a C7a . . . . -177(3)
H5a C5a C6a H6a . . . . 4(5)
C5a C6a C7a N2a . . . . -178.8(5)
C5a C6a C7a C2a . . . . .6(7)
H6a C6a C7a N2a . . . . 0(4)
H6a C6a C7a C2a . . . . 179(4)
C2b N1b C1b N2b . . . . -.9(5)
C2b N1b C1b C8b . . . . -179.4(4)
H1b N1b C1b N2b . . . . 179(4)
H1b N1b C1b C8b . . . . 0(4)
C1b N1b C2b C3b . . . . -179.0(5)
C1b N1b C2b C7b . . . . .4(5)
H1b N1b C2b C3b . . . . 0(5)
H1b N1b C2b C7b . . . . -180(5)
C7b N2b C1b N1b . . . . 1.1(5)
C7b N2b C1b C8b . . . . 179.6(4)
H2b N2b C1b N1b . . . . -177(4)
H2b N2b C1b C8b . . . . 1(4)
C1b N2b C7b C2b . . . . -.8(5)
C1b N2b C7b C6b . . . . 178.9(5)
H2b N2b C7b C2b . . . . 178(4)
H2b N2b C7b C6b . . . . -2(4)
N1b C1b C8b H81b . . . . -126(4)
N1b C1b C8b H82b . . . . -17(3)
N1b C1b C8b C8b . . . 3_767 99.7(6)
N2b C1b C8b H81b . . . . 56(4)
N2b C1b C8b H82b . . . . 164(3)
N2b C1b C8b C8b . . . 3_767 -78.6(6)
N1b C2b C3b C4b . . . . 179.8(4)
N1b C2b C3b H3b . . . . -3(4)
C7b C2b C3b C4b . . . . .5(6)
C7b C2b C3b H3b . . . . 177(4)
N1b C2b C7b N2b . . . . .2(4)
N1b C2b C7b C6b . . . . -179.5(4)
C3b C2b C7b N2b . . . . 179.7(4)
C3b C2b C7b C6b . . . . -.0(6)
C2b C3b C4b C5b . . . . -.5(7)
C2b C3b C4b H4b . . . . -177(4)
H3b C3b C4b C5b . . . . -177(4)
H3b C3b C4b H4b . . . . 6(5)
C3b C4b C5b C6b . . . . .1(7)
C3b C4b C5b H5b . . . . -176(3)
H4b C4b C5b C6b . . . . 176(4)
H4b C4b C5b H5b . . . . 0(5)
C4b C5b C6b C7b . . . . .3(7)
C4b C5b C6b H6b . . . . 178(4)
H5b C5b C6b C7b . . . . 176(3)
H5b C5b C6b H6b . . . . -6(5)
C5b C6b C7b N2b . . . . 179.9(4)
C5b C6b C7b C2b . . . . -.4(6)
H6b C6b C7b N2b . . . . 2(4)
H6b C6b C7b C2b . . . . -178(4)
H01 O01 C01 H011 . . . . 82(5)
H01 O01 C01 H012 . . . . -58(6)
H01 O01 C01 H013 . . . . 168(5)
